data_1520004
loop_
_publ_author_name
'Fukaya, Keisuke'
'Tanaka, Yuta'
'Sato, Ayako C.'
'Kodama, Keisuke'
'Yamazaki, Hirohisa'
'Ishimoto, Takeru'
'Nozaki, Yasuyoshi'
'Iwaki, Yuki M.'
'Yuki, Yohei'
'Umei, Kentaro'
'Sugai, Tomoya'
'Yamaguchi, Yu'
'Watanabe, Ami'
'Oishi, Takeshi'
'Sato, Takaaki'
'Chida, Noritaka'

_publ_section_title
;
 Synthesis of Paclitaxel. 1. Synthesis of the ABC Ring of Paclitaxel by
 SmI2-Mediated Cyclization.
;
_journal_issue 11
_journal_name_full 'Organic letters'
_journal_page_first 2570
_journal_page_last 2573
_journal_paper_doi 10.1021/acs.orglett.5b01173
_journal_volume 17
_journal_year 2015
_chemical_formula_moiety 'C29 H38 O8, 0.25(C5 H12)'
_chemical_formula_sum 'C30.25 H41 O8'
_chemical_formula_weight 532.64
_chemical_melting_point 509.2
_chemical_name_systematic
;(+-)-(1<i>SR</i>,5<i>SR</i>,6<i>SR</i>,7<i>SR</i>,10<i>SR</i>,11<i>SR</i>,13<i>RS</i>,14<i>SR</i>)-13-Hydroxy-7-methoxymethoxy-3-oxo-11,15,18,18-tetramethyl-2,4-dioxatetracyclo[12.3.1.0^1,5^.0^6,11^]octadec-15-en-10-yl 
benzoate
;
_space_group_crystal_system triclinic
_space_group_IT_number 2
_space_group_name_Hall '-P 1'
_space_group_name_H-M_alt 'P -1'
_symmetry_space_group_name_Hall '-P 1'
_symmetry_space_group_name_H-M 'P -1'
_atom_sites_solution_hydrogens geom
_atom_sites_solution_primary direct
_atom_sites_solution_secondary difmap
_cell_angle_alpha 85.1124(14)
_cell_angle_beta 78.3773(14)
_cell_angle_gamma 78.5231(15)
_cell_formula_units_Z 4
_cell_length_a 11.3343(5)
_cell_length_b 15.4666(7)
_cell_length_c 16.4870(8)
_cell_measurement_reflns_used 9428
_cell_measurement_temperature 90.0
_cell_measurement_theta_max 25.01
_cell_measurement_theta_min 2.44
_cell_volume 2771.3(2)
_computing_cell_refinement '<i>SAINT</i> (Bruker, 2014)'
_computing_data_collection '<i>APEX2</i> (Bruker, 2014)'
_computing_data_reduction '<i>SAINT</i> (Bruker, 2014)'
_computing_molecular_graphics '<i>Mercury</i> (Macrae <i>et al.</i>, 2006)'
_computing_publication_material '<i>publCif</i> (Westrip, 2010) and <i>PLATON</i> (Spek, 2009)'
_computing_structure_refinement '<i>SHELXL2014</i> (Sheldrick, 2015)'
_computing_structure_solution '<i>SHELXS2013</i> (Sheldrick, 2008)'
_diffrn_ambient_temperature 90.0
_diffrn_detector_area_resol_mean 8.333
_diffrn_measured_fraction_theta_full 0.993
_diffrn_measured_fraction_theta_max 0.993
_diffrn_measurement_device_type 'Bruker D8 Venture'
_diffrn_measurement_method '\f and \w scans'
_diffrn_radiation_monochromator 'multilayered confocal mirror'
_diffrn_radiation_type MoK\a
_diffrn_radiation_wavelength 0.71073
_diffrn_reflns_av_R_equivalents 0.0411
_diffrn_reflns_av_unetI/netI 0.0363
_diffrn_reflns_limit_h_max 13
_diffrn_reflns_limit_h_min -13
_diffrn_reflns_limit_k_max 18
_diffrn_reflns_limit_k_min -18
_diffrn_reflns_limit_l_max 19
_diffrn_reflns_limit_l_min -19
_diffrn_reflns_number 50997
_diffrn_reflns_theta_full 25.03
_diffrn_reflns_theta_max 25.03
_diffrn_reflns_theta_min 2.21
_diffrn_source 'fine-focus sealed tube'
_diffrn_standards_number 0
_exptl_absorpt_coefficient_mu 0.091
_exptl_absorpt_correction_T_max 0.98
_exptl_absorpt_correction_T_min 0.97
_exptl_absorpt_correction_type multi-scan
_exptl_absorpt_process_details '<i>SADABS</i> (Bruker, 2014)'
_exptl_crystal_colour colorless
_exptl_crystal_density_diffrn 1.277
_exptl_crystal_density_method 'not measured'
_exptl_crystal_description prism
_exptl_crystal_F_000 1146
_exptl_crystal_size_max 0.320
_exptl_crystal_size_mid 0.210
_exptl_crystal_size_min 0.170
_refine_diff_density_max 0.272
_refine_diff_density_min -0.235
_refine_ls_extinction_method none
_refine_ls_goodness_of_fit_ref 1.023
_refine_ls_hydrogen_treatment constr
_refine_ls_matrix_type full
_refine_ls_number_parameters 726
_refine_ls_number_reflns 9735
_refine_ls_number_restraints 0
_refine_ls_restrained_S_all 1.023
_refine_ls_R_factor_all 0.0636
_refine_ls_R_factor_gt 0.0400
_refine_ls_shift/su_max 0.008
_refine_ls_shift/su_mean 0.001
_refine_ls_structure_factor_coef Fsqd
_refine_ls_weighting_details 'w=1/[\s^2^(Fo^2^)+(0.0390P)^2^+1.4256P] where P=(Fo^2^+2Fc^2^)/3'
_refine_ls_weighting_scheme calc
_refine_ls_wR_factor_gt 0.0869
_refine_ls_wR_factor_ref 0.0989
_reflns_number_gt 7339
_reflns_number_total 9735
_reflns_threshold_expression 'I > 2\s(I)'
_cod_data_source_file ol5b01173_si_003.cif
_cod_data_source_block A
_cod_depositor_comments 'Adding full bibliography for 1520002--1520004.cif.'
_cod_database_code 1520004

loop_
_space_group_symop_operation_xyz
'x, y, z'
'-x, -y, -z'

loop_
_atom_site_type_symbol
_atom_site_label
_atom_site_fract_x
_atom_site_fract_y
_atom_site_fract_z
_atom_site_U_iso_or_equiv
_atom_site_adp_type
_atom_site_calc_flag
_atom_site_refinement_flags_adp
_atom_site_refinement_flags_occupancy
_atom_site_refinement_flags_posn
_atom_site_occupancy
_atom_site_disorder_assembly
_atom_site_disorder_group
C C1 0.39192(15) 0.71883(11) 0.80546(10) 0.0182(4) Uani d . . . 1 . .
C C2 0.29323(15) 0.76771(11) 0.87419(10) 0.0178(4) Uani d . . . 1 . .
H H2 0.2366 0.8123 0.8455 0.021 Uiso calc U . R 1 . .
C C3 0.33237(15) 0.81694(11) 0.93856(10) 0.0167(4) Uani d . . . 1 . .
H H3 0.4227 0.8146 0.9212 0.02 Uiso calc U . R 1 . .
C C4 0.31165(16) 0.77206(11) 1.02534(11) 0.0199(4) Uani d . . . 1 . .
H H4 0.2234 0.767 1.0428 0.024 Uiso calc U . R 1 . .
C C5 0.34803(17) 0.82311(11) 1.08803(11) 0.0228(4) Uani d . . . 1 . .
H H5A 0.4373 0.8225 1.0739 0.027 Uiso calc U . R 1 . .
H H5B 0.3297 0.7943 1.1439 0.027 Uiso calc U . R 1 . .
C C6 0.27850(17) 0.91845(11) 1.08866(11) 0.0231(4) Uani d . . . 1 . .
H H6A 0.1893 0.9196 1.1049 0.028 Uiso calc U . R 1 . .
H H6B 0.3035 0.9513 1.1293 0.028 Uiso calc U . R 1 . .
C C7 0.30713(16) 0.96120(11) 1.00303(10) 0.0192(4) Uani d . . . 1 . .
H H7 0.3973 0.9604 0.9885 0.023 Uiso calc U . R 1 . .
C C8 0.27009(15) 0.91625(11) 0.93435(10) 0.0169(4) Uani d . . . 1 . .
C C9 0.32337(16) 0.96195(11) 0.85154(10) 0.0196(4) Uani d . . . 1 . .
H H9B 0.285 1.0253 0.8542 0.024 Uiso calc U . R 1 . .
H H9A 0.4116 0.9585 0.8511 0.024 Uiso calc U . R 1 . .
C C10 0.31409(16) 0.93271(11) 0.76616(10) 0.0196(4) Uani d . . . 1 . .
H H10 0.2326 0.9153 0.7703 0.024 Uiso calc U . R 1 . .
C C11 0.41687(15) 0.85809(11) 0.72360(10) 0.0184(4) Uani d . . . 1 . .
H H11 0.4345 0.8795 0.6642 0.022 Uiso calc U . R 1 . .
C C12 0.53785(16) 0.85012(11) 0.75254(10) 0.0201(4) Uani d . . . 1 . .
C C13 0.58295(16) 0.77927(11) 0.79574(11) 0.0211(4) Uani d . . . 1 . .
H H13 0.659 0.7782 0.812 0.025 Uiso calc U . R 1 . .
C C14 0.52260(15) 0.70092(11) 0.82067(11) 0.0201(4) Uani d . . . 1 . .
H H14A 0.522 0.6854 0.8802 0.024 Uiso calc U . R 1 . .
H H14B 0.5706 0.6499 0.7888 0.024 Uiso calc U . R 1 . .
C C15 0.38464(15) 0.76528(11) 0.72002(10) 0.0191(4) Uani d . . . 1 . .
C C16 0.25946(16) 0.77064(12) 0.69574(11) 0.0225(4) Uani d . . . 1 . .
H H16A 0.1941 0.7916 0.7423 0.034 Uiso calc U . R 1 . .
H H16B 0.2515 0.712 0.6819 0.034 Uiso calc U . R 1 . .
H H16C 0.2529 0.8118 0.6476 0.034 Uiso calc U . R 1 . .
C C17 0.47951(17) 0.71477(12) 0.65165(11) 0.0237(4) Uani d . . . 1 . .
H H17B 0.4675 0.742 0.5973 0.036 Uiso calc U . R 1 . .
H H17C 0.4692 0.6531 0.6547 0.036 Uiso calc U . R 1 . .
H H17A 0.5623 0.7171 0.6594 0.036 Uiso calc U . R 1 . .
C C18 0.60684(17) 0.92447(12) 0.72667(12) 0.0278(4) Uani d . . . 1 . .
H H18A 0.6397 0.9233 0.667 0.042 Uiso calc U . R 1 . .
H H18B 0.6745 0.9177 0.7569 0.042 Uiso calc U . R 1 . .
H H18C 0.5513 0.9809 0.7392 0.042 Uiso calc U . R 1 . .
C C19 0.13055(15) 0.92911(11) 0.94717(11) 0.0214(4) Uani d . . . 1 . .
H H19C 0.1076 0.9005 0.9034 0.032 Uiso calc U . R 1 . .
H H19A 0.0958 0.9924 0.945 0.032 Uiso calc U . R 1 . .
H H19B 0.0988 0.9027 1.0013 0.032 Uiso calc U . R 1 . .
O O20 0.22400(11) 0.70057(8) 0.91336(7) 0.0214(3) Uani d . . . 1 . .
C C21 0.26240(16) 0.62580(12) 0.87360(11) 0.0216(4) Uani d . . . 1 . .
O O22 0.35432(11) 0.63298(7) 0.80929(7) 0.0215(3) Uani d . . . 1 . .
O O23 0.22106(12) 0.56013(8) 0.89208(8) 0.0298(3) Uani d . . . 1 . .
O O24 0.24272(10) 1.05356(7) 1.00196(7) 0.0201(3) Uani d . . . 1 . .
C C25 0.30152(16) 1.11360(11) 1.02153(10) 0.0197(4) Uani d . . . 1 . .
O O26 0.39773(11) 1.09511(8) 1.04546(8) 0.0283(3) Uani d . . . 1 . .
C C27 0.23598(16) 1.20589(11) 1.01040(10) 0.0194(4) Uani d . . . 1 . .
C C28 0.29728(17) 1.27379(12) 1.01677(11) 0.0231(4) Uani d . . . 1 . .
H H28 0.3782 1.2602 1.0278 0.028 Uiso calc U . R 1 . .
C C29 0.24120(18) 1.36072(12) 1.00719(11) 0.0272(4) Uani d . . . 1 . .
H H29 0.2837 1.4068 1.0113 0.033 Uiso calc U . R 1 . .
C C30 0.12343(18) 1.38076(12) 0.99168(11) 0.0275(4) Uani d . . . 1 . .
H H30 0.0847 1.4407 0.9855 0.033 Uiso calc U . R 1 . .
C C31 0.06173(17) 1.31401(12) 0.98513(12) 0.0276(4) Uani d . . . 1 . .
H H31 -0.0195 1.3281 0.9748 0.033 Uiso calc U . R 1 . .
C C32 0.11788(16) 1.22643(12) 0.99364(11) 0.0226(4) Uani d . . . 1 . .
H H32 0.0758 1.1806 0.988 0.027 Uiso calc U . R 1 . .
O O33 0.32219(12) 1.00634(8) 0.70805(8) 0.0276(3) Uani d . . . 1 . .
H H33 0.2664 1.049 0.7246 0.041 Uiso calc U . R 1 . .
O O34 0.38701(11) 0.68492(7) 1.01813(7) 0.0218(3) Uani d . . . 1 . .
C C35 0.33439(17) 0.61646(12) 1.06299(11) 0.0248(4) Uani d . . . 1 . .
H H35A 0.2477 0.625 1.0568 0.03 Uiso calc U . R 1 . .
H H35B 0.3774 0.5597 1.0387 0.03 Uiso calc U . R 1 . .
O O36 0.33867(12) 0.61094(8) 1.14683(7) 0.0288(3) Uani d . . . 1 . .
C C37 0.4588(2) 0.58010(15) 1.16272(15) 0.0452(6) Uani d . . . 1 . .
H H37B 0.5132 0.6193 1.1335 0.068 Uiso calc U . R 1 . .
H H37C 0.489 0.5201 1.1432 0.068 Uiso calc U . R 1 . .
H H37A 0.457 0.5795 1.2224 0.068 Uiso calc U . R 1 . .
C C1' 0.80525(16) 0.74195(11) 0.31038(11) 0.0190(4) Uani d . . . 1 . .
C C2' 0.90913(15) 0.67289(11) 0.26359(10) 0.0185(4) Uani d . . . 1 . .
H H2' 0.8711 0.6423 0.2274 0.022 Uiso calc U . R 1 . .
C C3' 0.98195(15) 0.60049(11) 0.31378(10) 0.0182(4) Uani d . . . 1 . .
H H3' 0.9397 0.6052 0.3731 0.022 Uiso calc U . R 1 . .
C C4' 1.11310(16) 0.61437(11) 0.30982(11) 0.0225(4) Uani d . . . 1 . .
H H4' 1.1551 0.6192 0.2506 0.027 Uiso calc U . R 1 . .
C C5' 1.18605(17) 0.53955(12) 0.35504(12) 0.0274(4) Uani d . . . 1 . .
H H5'A 1.1505 0.5397 0.415 0.033 Uiso calc U . R 1 . .
H H5'B 1.2718 0.5483 0.3478 0.033 Uiso calc U . R 1 . .
C C6' 1.18424(17) 0.45122(12) 0.32163(12) 0.0265(4) Uani d . . . 1 . .
H H6'A 1.2218 0.4501 0.262 0.032 Uiso calc U . R 1 . .
H H6'B 1.2321 0.4028 0.3514 0.032 Uiso calc U . R 1 . .
C C7' 1.05332(16) 0.43877(11) 0.33368(11) 0.0216(4) Uani d . . . 1 . .
H H7' 1.0172 0.4405 0.3942 0.026 Uiso calc U . R 1 . .
C C8' 0.97153(15) 0.50882(11) 0.28678(10) 0.0188(4) Uani d . . . 1 . .
C C9' 0.83902(16) 0.49154(11) 0.31629(11) 0.0205(4) Uani d . . . 1 . .
H H9'A 0.8245 0.4886 0.3776 0.025 Uiso calc U . R 1 . .
H H9'B 0.84 0.4314 0.2995 0.025 Uiso calc U . R 1 . .
C C10' 0.72291(15) 0.55088(11) 0.29171(11) 0.0193(4) Uani d . . . 1 . .
H H10' 0.7401 0.5667 0.2309 0.023 Uiso calc U . R 1 . .
C C11' 0.66133(16) 0.63631(11) 0.33978(10) 0.0189(4) Uani d . . . 1 . .
H H11' 0.5715 0.6377 0.3454 0.023 Uiso calc U . R 1 . .
C C12' 0.68111(15) 0.62936(11) 0.42879(11) 0.0191(4) Uani d . . . 1 . .
C C13' 0.74589(16) 0.68057(11) 0.45440(11) 0.0211(4) Uani d . . . 1 . .
H H13' 0.7548 0.6732 0.5108 0.025 Uiso calc U . R 1 . .
C C14' 0.80599(16) 0.74896(12) 0.40147(11) 0.0220(4) Uani d . . . 1 . .
H H14D 0.8917 0.7418 0.4094 0.026 Uiso calc U . R 1 . .
H H14E 0.7625 0.8084 0.4191 0.026 Uiso calc U . R 1 . .
C C15' 0.67950(16) 0.72807(11) 0.29790(11) 0.0199(4) Uani d . . . 1 . .
C C16' 0.66754(17) 0.73683(12) 0.20653(11) 0.0237(4) Uani d . . . 1 . .
H H16D 0.7362 0.6974 0.1743 0.036 Uiso calc U . R 1 . .
H H16E 0.6686 0.798 0.1857 0.036 Uiso calc U . R 1 . .
H H16F 0.5902 0.7207 0.2012 0.036 Uiso calc U . R 1 . .
C C17' 0.57506(16) 0.79806(11) 0.34144(12) 0.0237(4) Uani d . . . 1 . .
H H17D 0.5714 0.7911 0.4015 0.036 Uiso calc U . R 1 . .
H H17E 0.497 0.7904 0.3288 0.036 Uiso calc U . R 1 . .
H H17F 0.5903 0.8572 0.3218 0.036 Uiso calc U . R 1 . .
C C18' 0.61846(17) 0.56509(12) 0.48620(11) 0.0264(4) Uani d . . . 1 . .
H H18D 0.5294 0.5838 0.4921 0.04 Uiso calc U . R 1 . .
H H18E 0.6417 0.5631 0.5406 0.04 Uiso calc U . R 1 . .
H H18F 0.6433 0.5063 0.4635 0.04 Uiso calc U . R 1 . .
C C19' 1.01302(17) 0.49893(12) 0.19299(11) 0.0237(4) Uani d . . . 1 . .
H H19D 1.0253 0.4366 0.1806 0.035 Uiso calc U . R 1 . .
H H19E 1.0902 0.5205 0.1742 0.035 Uiso calc U . R 1 . .
H H19F 0.9501 0.5335 0.1642 0.035 Uiso calc U . R 1 . .
O O20' 0.98878(11) 0.72516(7) 0.20899(7) 0.0218(3) Uani d . . . 1 . .
C C21' 0.93856(16) 0.81059(12) 0.21184(11) 0.0219(4) Uani d . . . 1 . .
O O22' 0.83303(11) 0.82463(7) 0.26720(7) 0.0230(3) Uani d . . . 1 . .
O O23' 0.98135(12) 0.86793(8) 0.17053(8) 0.0291(3) Uani d . . . 1 . .
O O24' 1.05092(11) 0.35259(7) 0.30544(7) 0.0232(3) Uani d . . . 1 . .
C C25' 1.05285(16) 0.28473(12) 0.36162(11) 0.0230(4) Uani d . . . 1 . .
O O26' 1.05309(14) 0.29155(9) 0.43359(8) 0.0366(4) Uani d . . . 1 . .
C C27' 1.05285(16) 0.20029(11) 0.32452(11) 0.0226(4) Uani d . . . 1 . .
C C28' 1.03407(19) 0.12820(13) 0.37777(13) 0.0328(5) Uani d . . . 1 . .
H H28' 1.0236 0.1332 0.4359 0.039 Uiso calc U . R 1 . .
C C29' 1.0305(2) 0.04866(13) 0.34638(14) 0.0403(5) Uani d . . . 1 . .
H H29' 1.0167 -0.0006 0.3831 0.048 Uiso calc U . R 1 . .
C C30' 1.04693(18) 0.04084(13) 0.26221(13) 0.0343(5) Uani d . . . 1 . .
H H30' 1.044 -0.0137 0.2409 0.041 Uiso calc U . R 1 . .
C C31' 1.06757(16) 0.11189(12) 0.20896(12) 0.0270(4) Uani d . . . 1 . .
H H31' 1.0804 0.1059 0.1508 0.032 Uiso calc U . R 1 . .
C C32' 1.06975(15) 0.19203(12) 0.23947(11) 0.0231(4) Uani d . . . 1 . .
H H32' 1.0828 0.2412 0.2024 0.028 Uiso calc U . R 1 . .
O O33' 0.62847(11) 0.49828(8) 0.30885(8) 0.0254(3) Uani d . . . 1 . .
H H33' 0.6435 0.4595 0.2736 0.038 Uiso calc U . R 1 . .
O O34' 1.09963(11) 0.69699(8) 0.34778(8) 0.0255(3) Uani d . . . 1 . .
C C35' 1.1978(2) 0.74151(14) 0.32338(13) 0.0370(5) Uani d . . . 1 . .
H H35D 1.2264 0.7375 0.2628 0.044 Uiso calc U . R 1 . .
H H35F 1.1685 0.8047 0.335 0.044 Uiso calc U . R 1 . .
O O36' 1.29654(12) 0.70912(10) 0.36255(10) 0.0446(4) Uani d . . . 1 . .
C C37' 1.2687(2) 0.72296(17) 0.44817(15) 0.0529(7) Uani d . . . 1 . .
H H37D 1.3415 0.6998 0.4725 0.079 Uiso calc U . R 1 . .
H H37E 1.2021 0.6923 0.4747 0.079 Uiso calc U . R 1 . .
H H37F 1.2432 0.7864 0.4569 0.079 Uiso calc U . R 1 . .
C C1P 0.2437(5) 0.9991(4) 0.5096(4) 0.0466(14) Uani d . P . 0.5 A -1
H H1PA 0.2192 1.0095 0.569 0.07 Uiso calc U P R 0.5 A -1
H H1PB 0.1943 0.9599 0.4945 0.07 Uiso calc U P R 0.5 A -1
H H1PC 0.2307 1.0555 0.4777 0.07 Uiso calc U P R 0.5 A -1
C C2P 0.3778(6) 0.9566(6) 0.4905(6) 0.0345(17) Uani d . P . 0.5 A -1
H H2PA 0.4002 0.942 0.4314 0.041 Uiso calc U P R 0.5 A -1
H H2PB 0.3906 0.9007 0.5242 0.041 Uiso calc U P R 0.5 A -1
C C3P 0.4624(5) 1.0156(5) 0.5077(5) 0.036(3) Uani d . P . 0.5 A -1
H H3PA 0.4536 1.0696 0.471 0.043 Uiso calc U P R 0.5 A -1
H H3PB 0.4357 1.0338 0.5656 0.043 Uiso calc U P R 0.5 A -1
C C4P 0.5962(7) 0.9719(8) 0.4947(7) 0.044(2) Uani d . P . 0.5 A -1
H H4PA 0.6228 0.9528 0.437 0.053 Uiso calc U P R 0.5 A -1
H H4PB 0.6055 0.9184 0.5322 0.053 Uiso calc U P R 0.5 A -1
C C5P 0.6788(7) 1.0321(6) 0.5108(6) 0.047(2) Uani d . P . 0.5 A -1
H H5PA 0.6741 1.0834 0.4715 0.07 Uiso calc U P R 0.5 A -1
H H5PB 0.7636 0.9998 0.5038 0.07 Uiso calc U P R 0.5 A -1
H H5PC 0.6521 1.0522 0.5675 0.07 Uiso calc U P R 0.5 A -1

loop_
_atom_site_aniso_label
_atom_site_aniso_U_11
_atom_site_aniso_U_22
_atom_site_aniso_U_33
_atom_site_aniso_U_12
_atom_site_aniso_U_13
_atom_site_aniso_U_23
C1 0.0196(9) 0.0124(9) 0.0231(9) -0.0029(7) -0.0042(7) -0.0035(7)
C2 0.0196(9) 0.0145(9) 0.0193(9) -0.0040(7) -0.0026(7) -0.0005(7)
C3 0.0138(9) 0.0148(9) 0.0206(9) -0.0020(7) -0.0009(7) -0.0039(7)
C4 0.0203(10) 0.0151(9) 0.0226(10) -0.0024(7) -0.0008(8) -0.0021(7)
C5 0.0287(11) 0.0216(10) 0.0192(9) -0.0069(8) -0.0045(8) -0.0011(8)
C6 0.0247(10) 0.0228(10) 0.0223(10) -0.0053(8) -0.0021(8) -0.0077(8)
C7 0.0174(9) 0.0146(9) 0.0248(10) -0.0008(7) -0.0030(8) -0.0042(7)
C8 0.0149(9) 0.0166(9) 0.0186(9) -0.0031(7) -0.0010(7) -0.0029(7)
C9 0.0190(9) 0.0154(9) 0.0241(10) -0.0014(7) -0.0038(8) -0.0037(7)
C10 0.0195(9) 0.0159(9) 0.0219(9) -0.0012(7) -0.0034(7) 0.0019(7)
C11 0.0189(9) 0.0188(9) 0.0163(9) -0.0027(7) -0.0013(7) -0.0010(7)
C12 0.0188(9) 0.0220(10) 0.0183(9) -0.0031(7) 0.0001(7) -0.0049(8)
C13 0.0153(9) 0.0255(10) 0.0219(9) -0.0019(7) -0.0030(7) -0.0048(8)
C14 0.0200(10) 0.0172(9) 0.0211(9) 0.0022(7) -0.0035(8) -0.0035(7)
C15 0.0185(9) 0.0194(9) 0.0188(9) -0.0027(7) -0.0025(7) -0.0033(7)
C16 0.0255(10) 0.0225(10) 0.0209(9) -0.0042(8) -0.0070(8) -0.0026(8)
C17 0.0263(10) 0.0220(10) 0.0220(10) -0.0020(8) -0.0038(8) -0.0044(8)
C18 0.0232(10) 0.0267(11) 0.0327(11) -0.0050(8) -0.0034(8) -0.0006(9)
C19 0.0178(9) 0.0188(9) 0.0269(10) -0.0013(7) -0.0025(8) -0.0071(8)
O20 0.0205(7) 0.0192(7) 0.0249(7) -0.0077(5) 0.0003(5) -0.0052(5)
C21 0.0230(10) 0.0206(10) 0.0225(10) -0.0041(8) -0.0071(8) -0.0023(8)
O22 0.0245(7) 0.0153(6) 0.0241(7) -0.0046(5) -0.0015(6) -0.0038(5)
O23 0.0360(8) 0.0211(7) 0.0353(8) -0.0141(6) -0.0050(6) -0.0013(6)
O24 0.0193(6) 0.0147(6) 0.0271(7) -0.0027(5) -0.0042(5) -0.0065(5)
C25 0.0187(10) 0.0205(10) 0.0204(9) -0.0044(8) -0.0021(8) -0.0051(7)
O26 0.0252(8) 0.0221(7) 0.0403(8) -0.0016(6) -0.0127(6) -0.0069(6)
C27 0.0233(10) 0.0180(9) 0.0158(9) -0.0026(7) -0.0012(7) -0.0033(7)
C28 0.0240(10) 0.0229(10) 0.0236(10) -0.0040(8) -0.0059(8) -0.0054(8)
C29 0.0372(12) 0.0194(10) 0.0271(10) -0.0077(8) -0.0070(9) -0.0044(8)
C30 0.0347(12) 0.0173(10) 0.0254(10) 0.0029(8) -0.0011(9) -0.0009(8)
C31 0.0184(10) 0.0287(11) 0.0314(11) 0.0018(8) -0.0019(8) 0.0013(9)
C32 0.0212(10) 0.0233(10) 0.0233(10) -0.0071(8) -0.0011(8) -0.0018(8)
O33 0.0342(8) 0.0182(7) 0.0259(7) 0.0014(6) -0.0026(6) 0.0019(6)
O34 0.0255(7) 0.0151(6) 0.0237(7) -0.0036(5) -0.0030(5) 0.0006(5)
C35 0.0298(11) 0.0187(10) 0.0274(10) -0.0073(8) -0.0076(8) 0.0029(8)
O36 0.0321(8) 0.0298(7) 0.0229(7) -0.0051(6) -0.0048(6) 0.0051(6)
C37 0.0452(14) 0.0441(14) 0.0534(15) -0.0124(11) -0.0287(12) 0.0146(11)
C1' 0.0211(10) 0.0112(9) 0.0243(10) -0.0038(7) -0.0033(8) 0.0000(7)
C2' 0.0175(9) 0.0180(9) 0.0209(9) -0.0068(7) -0.0034(7) 0.0008(7)
C3' 0.0185(9) 0.0171(9) 0.0181(9) -0.0020(7) -0.0031(7) -0.0003(7)
C4' 0.0204(10) 0.0221(10) 0.0261(10) -0.0044(8) -0.0056(8) -0.0031(8)
C5' 0.0193(10) 0.0299(11) 0.0341(11) -0.0042(8) -0.0097(8) 0.0017(9)
C6' 0.0237(10) 0.0219(10) 0.0318(11) 0.0030(8) -0.0085(8) 0.0011(8)
C7' 0.0242(10) 0.0176(9) 0.0224(10) -0.0009(7) -0.0048(8) -0.0031(7)
C8' 0.0189(9) 0.0175(9) 0.0199(9) -0.0019(7) -0.0043(7) -0.0022(7)
C9' 0.0240(10) 0.0144(9) 0.0238(10) -0.0033(7) -0.0053(8) -0.0034(7)
C10' 0.0207(10) 0.0168(9) 0.0221(9) -0.0063(7) -0.0045(8) -0.0030(7)
C11' 0.0170(9) 0.0172(9) 0.0231(9) -0.0039(7) -0.0032(7) -0.0038(7)
C12' 0.0179(9) 0.0163(9) 0.0214(9) -0.0003(7) -0.0010(7) -0.0039(7)
C13' 0.0213(10) 0.0232(10) 0.0181(9) -0.0021(8) -0.0031(8) -0.0043(8)
C14' 0.0216(10) 0.0195(10) 0.0260(10) -0.0042(7) -0.0041(8) -0.0067(8)
C15' 0.0202(10) 0.0153(9) 0.0245(10) -0.0023(7) -0.0047(8) -0.0042(7)
C16' 0.0235(10) 0.0203(10) 0.0271(10) -0.0014(8) -0.0074(8) 0.0002(8)
C17' 0.0211(10) 0.0181(10) 0.0319(11) -0.0022(7) -0.0052(8) -0.0039(8)
C18' 0.0265(11) 0.0252(10) 0.0263(10) -0.0050(8) -0.0014(8) -0.0033(8)
C19' 0.0258(10) 0.0194(10) 0.0243(10) -0.0001(8) -0.0046(8) -0.0029(8)
O20' 0.0205(7) 0.0184(7) 0.0248(7) -0.0039(5) -0.0021(5) 0.0033(5)
C21' 0.0204(10) 0.0216(10) 0.0260(10) -0.0064(8) -0.0079(8) 0.0007(8)
O22' 0.0226(7) 0.0148(6) 0.0303(7) -0.0043(5) -0.0021(6) 0.0009(5)
O23' 0.0298(8) 0.0242(7) 0.0345(8) -0.0115(6) -0.0059(6) 0.0067(6)
O24' 0.0294(7) 0.0154(6) 0.0235(7) 0.0007(5) -0.0069(5) -0.0016(5)
C25' 0.0204(10) 0.0235(10) 0.0255(11) -0.0023(8) -0.0077(8) 0.0011(8)
O26' 0.0626(10) 0.0264(8) 0.0268(8) -0.0135(7) -0.0178(7) 0.0013(6)
C27' 0.0184(10) 0.0195(10) 0.0301(11) -0.0006(7) -0.0075(8) -0.0021(8)
C28' 0.0420(13) 0.0270(11) 0.0291(11) -0.0067(9) -0.0059(9) -0.0012(9)
C29' 0.0523(14) 0.0217(11) 0.0457(14) -0.0112(10) -0.0027(11) 0.0000(10)
C30' 0.0337(12) 0.0260(11) 0.0440(13) -0.0073(9) -0.0034(10) -0.0121(10)
C31' 0.0191(10) 0.0304(11) 0.0315(11) -0.0022(8) -0.0030(8) -0.0115(9)
C32' 0.0141(9) 0.0242(10) 0.0305(11) -0.0008(7) -0.0048(8) -0.0029(8)
O33' 0.0259(7) 0.0194(7) 0.0340(8) -0.0078(5) -0.0057(6) -0.0095(6)
O34' 0.0230(7) 0.0230(7) 0.0334(7) -0.0082(5) -0.0084(6) -0.0017(6)
C35' 0.0419(13) 0.0394(13) 0.0365(12) -0.0245(10) -0.0065(10) -0.0009(10)
O36' 0.0221(8) 0.0521(10) 0.0644(11) -0.0103(7) -0.0081(7) -0.0220(8)
C37' 0.0500(15) 0.0592(16) 0.0602(17) -0.0112(12) -0.0312(13) -0.0112(13)
C1P 0.040(3) 0.054(4) 0.045(3) -0.006(3) -0.007(3) -0.007(3)
C2P 0.047(5) 0.029(3) 0.026(3) -0.002(4) -0.006(4) -0.005(2)
C3P 0.057(9) 0.022(5) 0.021(3) 0.000(6) 0.008(6) -0.008(3)
C4P 0.054(7) 0.042(4) 0.031(3) -0.003(5) 0.002(4) -0.004(3)
C5P 0.047(6) 0.051(5) 0.040(3) -0.011(5) -0.003(5) 0.008(3)

loop_
_atom_type_symbol
_atom_type_description
_atom_type_scat_dispersion_real
_atom_type_scat_dispersion_imag
_atom_type_scat_source
C C 0.0033 0.0016 'International Tables Vol C Tables 4.2.6.8 and 6.1.1.4'
H H 0.0000 0.0000 'International Tables Vol C Tables 4.2.6.8 and 6.1.1.4'
O O 0.0106 0.0060 'International Tables Vol C Tables 4.2.6.8 and 6.1.1.4'

loop_
_geom_angle_atom_site_label_1
_geom_angle_atom_site_label_2
_geom_angle_atom_site_label_3
_geom_angle
O22 C1 C14 106.92(13)
O22 C1 C15 109.83(13)
C14 C1 C15 110.95(14)
O22 C1 C2 101.66(13)
C14 C1 C2 115.83(14)
C15 C1 C2 111.06(13)
O20 C2 C3 111.66(13)
O20 C2 C1 104.22(12)
C3 C2 C1 119.74(14)
O20 C2 H2 106.8
C3 C2 H2 106.8
C1 C2 H2 106.8
C4 C3 C2 112.38(14)
C4 C3 C8 114.30(13)
C2 C3 C8 109.19(13)
C4 C3 H3 106.8
C2 C3 H3 106.8
C8 C3 H3 106.8
O34 C4 C5 110.55(14)
O34 C4 C3 105.85(13)
C5 C4 C3 111.33(14)
O34 C4 H4 109.7
C5 C4 H4 109.7
C3 C4 H4 109.7
C4 C5 C6 110.58(14)
C4 C5 H5A 109.5
C6 C5 H5A 109.5
C4 C5 H5B 109.5
C6 C5 H5B 109.5
H5A C5 H5B 108.1
C7 C6 C5 108.84(14)
C7 C6 H6A 109.9
C5 C6 H6A 109.9
C7 C6 H6B 109.9
C5 C6 H6B 109.9
H6A C6 H6B 108.3
O24 C7 C6 110.10(13)
O24 C7 C8 106.75(13)
C6 C7 C8 114.54(14)
O24 C7 H7 108.4
C6 C7 H7 108.4
C8 C7 H7 108.4
C19 C8 C7 109.82(14)
C19 C8 C9 111.08(14)
C7 C8 C9 105.73(13)
C19 C8 C3 112.58(14)
C7 C8 C3 106.92(13)
C9 C8 C3 110.40(13)
C10 C9 C8 122.76(14)
C10 C9 H9B 106.6
C8 C9 H9B 106.6
C10 C9 H9A 106.6
C8 C9 H9A 106.6
H9B C9 H9A 106.6
O33 C10 C9 108.12(14)
O33 C10 C11 103.00(13)
C9 C10 C11 118.56(14)
O33 C10 H10 108.9
C9 C10 H10 108.9
C11 C10 H10 108.9
C12 C11 C15 110.87(14)
C12 C11 C10 113.25(14)
C15 C11 C10 118.18(14)
C12 C11 H11 104.3
C15 C11 H11 104.3
C10 C11 H11 104.3
C13 C12 C18 121.45(16)
C13 C12 C11 121.67(16)
C18 C12 C11 116.82(15)
C12 C13 C14 124.68(16)
C12 C13 H13 117.7
C14 C13 H13 117.7
C13 C14 C1 111.73(14)
C13 C14 H14A 109.3
C1 C14 H14A 109.3
C13 C14 H14B 109.3
C1 C14 H14B 109.3
H14A C14 H14B 107.9
C16 C15 C1 112.74(14)
C16 C15 C17 105.90(14)
C1 C15 C17 110.91(14)
C16 C15 C11 112.53(14)
C1 C15 C11 106.34(13)
C17 C15 C11 108.40(14)
C15 C16 H16A 109.5
C15 C16 H16B 109.5
H16A C16 H16B 109.5
C15 C16 H16C 109.5
H16A C16 H16C 109.5
H16B C16 H16C 109.5
C15 C17 H17B 109.5
C15 C17 H17C 109.5
H17B C17 H17C 109.5
C15 C17 H17A 109.5
H17B C17 H17A 109.5
H17C C17 H17A 109.5
C12 C18 H18A 109.5
C12 C18 H18B 109.5
H18A C18 H18B 109.5
C12 C18 H18C 109.5
H18A C18 H18C 109.5
H18B C18 H18C 109.5
C8 C19 H19C 109.5
C8 C19 H19A 109.5
H19C C19 H19A 109.5
C8 C19 H19B 109.5
H19C C19 H19B 109.5
H19A C19 H19B 109.5
C21 O20 C2 110.60(13)
O23 C21 O20 124.81(17)
O23 C21 O22 123.59(16)
O20 C21 O22 111.60(15)
C21 O22 C1 111.40(13)
C25 O24 C7 116.45(13)
O26 C25 O24 123.80(16)
O26 C25 C27 123.31(16)
O24 C25 C27 112.90(15)
C32 C27 C28 119.41(16)
C32 C27 C25 122.92(16)
C28 C27 C25 117.67(16)
C29 C28 C27 120.35(17)
C29 C28 H28 119.8
C27 C28 H28 119.8
C28 C29 C30 120.01(18)
C28 C29 H29 120.0
C30 C29 H29 120.0
C29 C30 C31 120.18(17)
C29 C30 H30 119.9
C31 C30 H30 119.9
C30 C31 C32 120.23(17)
C30 C31 H31 119.9
C32 C31 H31 119.9
C31 C32 C27 119.80(17)
C31 C32 H32 120.1
C27 C32 H32 120.1
C10 O33 H33 109.5
C35 O34 C4 115.66(13)
O36 C35 O34 114.13(14)
O36 C35 H35A 108.7
O34 C35 H35A 108.7
O36 C35 H35B 108.7
O34 C35 H35B 108.7
H35A C35 H35B 107.6
C35 O36 C37 112.85(15)
O36 C37 H37B 109.5
O36 C37 H37C 109.5
H37B C37 H37C 109.5
O36 C37 H37A 109.5
H37B C37 H37A 109.5
H37C C37 H37A 109.5
O22' C1' C14' 107.45(13)
O22' C1' C15' 109.95(13)
C14' C1' C15' 111.00(14)
O22' C1' C2' 101.43(13)
C14' C1' C2' 116.01(14)
C15' C1' C2' 110.45(13)
O20' C2' C3' 111.74(13)
O20' C2' C1' 104.56(13)
C3' C2' C1' 119.08(14)
O20' C2' H2' 106.9
C3' C2' H2' 106.9
C1' C2' H2' 106.9
C4' C3' C2' 112.31(14)
C4' C3' C8' 115.02(14)
C2' C3' C8' 108.62(13)
C4' C3' H3' 106.8
C2' C3' H3' 106.8
C8' C3' H3' 106.8
O34' C4' C5' 111.30(14)
O34' C4' C3' 105.04(13)
C5' C4' C3' 111.67(15)
O34' C4' H4' 109.6
C5' C4' H4' 109.6
C3' C4' H4' 109.6
C4' C5' C6' 110.44(15)
C4' C5' H5'A 109.6
C6' C5' H5'A 109.6
C4' C5' H5'B 109.6
C6' C5' H5'B 109.6
H5'A C5' H5'B 108.1
C7' C6' C5' 108.79(15)
C7' C6' H6'A 109.9
C5' C6' H6'A 109.9
C7' C6' H6'B 109.9
C5' C6' H6'B 109.9
H6'A C6' H6'B 108.3
O24' C7' C6' 109.24(14)
O24' C7' C8' 107.71(13)
C6' C7' C8' 114.27(15)
O24' C7' H7' 108.5
C6' C7' H7' 108.5
C8' C7' H7' 108.5
C19' C8' C7' 109.93(14)
C19' C8' C9' 111.03(14)
C7' C8' C9' 105.96(14)
C19' C8' C3' 112.37(14)
C7' C8' C3' 106.79(13)
C9' C8' C3' 110.48(14)
C8' C9' C10' 124.69(14)
C8' C9' H9'A 106.2
C10' C9' H9'A 106.2
C8' C9' H9'B 106.2
C10' C9' H9'B 106.2
H9'A C9' H9'B 106.3
O33' C10' C9' 106.31(13)
O33' C10' C11' 102.98(13)
C9' C10' C11' 119.59(14)
O33' C10' H10' 109.1
C9' C10' H10' 109.1
C11' C10' H10' 109.1
C12' C11' C15' 110.97(14)
C12' C11' C10' 112.90(14)
C15' C11' C10' 119.20(14)
C12' C11' H11' 104.0
C15' C11' H11' 104.0
C10' C11' H11' 104.0
C13' C12' C18' 122.25(16)
C13' C12' C11' 121.39(16)
C18' C12' C11' 116.29(15)
C12' C13' C14' 125.10(16)
C12' C13' H13' 117.4
C14' C13' H13' 117.4
C13' C14' C1' 111.79(14)
C13' C14' H14D 109.3
C1' C14' H14D 109.3
C13' C14' H14E 109.3
C1' C14' H14E 109.3
H14D C14' H14E 107.9
C16' C15' C1' 112.57(14)
C16' C15' C17' 105.41(14)
C1' C15' C17' 111.34(14)
C16' C15' C11' 113.16(14)
C1' C15' C11' 106.73(13)
C17' C15' C11' 107.59(14)
C15' C16' H16D 109.5
C15' C16' H16E 109.5
H16D C16' H16E 109.5
C15' C16' H16F 109.5
H16D C16' H16F 109.5
H16E C16' H16F 109.5
C15' C17' H17D 109.5
C15' C17' H17E 109.5
H17D C17' H17E 109.5
C15' C17' H17F 109.5
H17D C17' H17F 109.5
H17E C17' H17F 109.5
C12' C18' H18D 109.5
C12' C18' H18E 109.5
H18D C18' H18E 109.5
C12' C18' H18F 109.5
H18D C18' H18F 109.5
H18E C18' H18F 109.5
C8' C19' H19D 109.5
C8' C19' H19E 109.5
H19D C19' H19E 109.5
C8' C19' H19F 109.5
H19D C19' H19F 109.5
H19E C19' H19F 109.5
C21' O20' C2' 110.28(13)
O23' C21' O20' 124.57(17)
O23' C21' O22' 123.78(16)
O20' C21' O22' 111.64(15)
C21' O22' C1' 111.54(13)
C25' O24' C7' 117.38(13)
O26' C25' O24' 123.87(17)
O26' C25' C27' 124.10(17)
O24' C25' C27' 112.03(15)
C28' C27' C32' 119.59(17)
C28' C27' C25' 117.84(17)
C32' C27' C25' 122.57(16)
C27' C28' C29' 120.05(19)
C27' C28' H28' 120.0
C29' C28' H28' 120.0
C30' C29' C28' 120.18(19)
C30' C29' H29' 119.9
C28' C29' H29' 119.9
C31' C30' C29' 120.00(19)
C31' C30' H30' 120.0
C29' C30' H30' 120.0
C30' C31' C32' 120.44(18)
C30' C31' H31' 119.8
C32' C31' H31' 119.8
C31' C32' C27' 119.73(17)
C31' C32' H32' 120.1
C27' C32' H32' 120.1
C10' O33' H33' 109.5
C35' O34' C4' 115.53(14)
O36' C35' O34' 114.07(17)
O36' C35' H35D 108.7
O34' C35' H35D 108.7
O36' C35' H35F 108.7
O34' C35' H35F 108.7
H35D C35' H35F 107.6
C35' O36' C37' 112.82(17)
O36' C37' H37D 109.5
O36' C37' H37E 109.5
H37D C37' H37E 109.5
O36' C37' H37F 109.5
H37D C37' H37F 109.5
H37E C37' H37F 109.5
C2P C1P H1PA 109.5
C2P C1P H1PB 109.5
H1PA C1P H1PB 109.5
C2P C1P H1PC 109.5
H1PA C1P H1PC 109.5
H1PB C1P H1PC 109.5
C1P C2P C3P 113.0(6)
C1P C2P H2PA 109.0
C3P C2P H2PA 109.0
C1P C2P H2PB 109.0
C3P C2P H2PB 109.0
H2PA C2P H2PB 107.8
C4P C3P C2P 113.9(5)
C4P C3P H3PA 108.8
C2P C3P H3PA 108.8
C4P C3P H3PB 108.8
C2P C3P H3PB 108.8
H3PA C3P H3PB 107.7
C3P C4P C5P 113.0(6)
C3P C4P H4PA 109.0
C5P C4P H4PA 109.0
C3P C4P H4PB 109.0
C5P C4P H4PB 109.0
H4PA C4P H4PB 107.8
C4P C5P H5PA 109.5
C4P C5P H5PB 109.5
H5PA C5P H5PB 109.5
C4P C5P H5PC 109.5
H5PA C5P H5PC 109.5
H5PB C5P H5PC 109.5

loop_
_geom_bond_atom_site_label_1
_geom_bond_atom_site_label_2
_geom_bond_distance
C1 O22 1.466(2)
C1 C14 1.519(2)
C1 C15 1.536(2)
C1 C2 1.551(2)
C2 O20 1.455(2)
C2 C3 1.538(2)
C2 H2 1.0
C3 C4 1.531(2)
C3 C8 1.560(2)
C3 H3 1.0
C4 O34 1.445(2)
C4 C5 1.517(2)
C4 H4 1.0
C5 C6 1.527(2)
C5 H5A 0.99
C5 H5B 0.99
C6 C7 1.509(2)
C6 H6A 0.99
C6 H6B 0.99
C7 O24 1.470(2)
C7 C8 1.544(2)
C7 H7 1.0
C8 C19 1.527(2)
C8 C9 1.550(2)
C9 C10 1.544(2)
C9 H9B 0.99
C9 H9A 0.99
C10 O33 1.429(2)
C10 C11 1.567(2)
C10 H10 1.0
C11 C12 1.520(2)
C11 C15 1.559(2)
C11 H11 1.0
C12 C13 1.327(2)
C12 C18 1.502(2)
C13 C14 1.496(2)
C13 H13 0.95
C14 H14A 0.99
C14 H14B 0.99
C15 C16 1.535(2)
C15 C17 1.538(2)
C16 H16A 0.98
C16 H16B 0.98
C16 H16C 0.98
C17 H17B 0.98
C17 H17C 0.98
C17 H17A 0.98
C18 H18A 0.98
C18 H18B 0.98
C18 H18C 0.98
C19 H19C 0.98
C19 H19A 0.98
C19 H19B 0.98
O20 C21 1.330(2)
C21 O23 1.193(2)
C21 O22 1.343(2)
O24 C25 1.340(2)
C25 O26 1.207(2)
C25 C27 1.487(2)
C27 C32 1.391(2)
C27 C28 1.391(2)
C28 C29 1.379(3)
C28 H28 0.95
C29 C30 1.379(3)
C29 H29 0.95
C30 C31 1.380(3)
C30 H30 0.95
C31 C32 1.386(3)
C31 H31 0.95
C32 H32 0.95
O33 H33 0.84
O34 C35 1.401(2)
C35 O36 1.388(2)
C35 H35A 0.99
C35 H35B 0.99
O36 C37 1.419(2)
C37 H37B 0.98
C37 H37C 0.98
C37 H37A 0.98
C1' O22' 1.468(2)
C1' C14' 1.517(2)
C1' C15' 1.539(2)
C1' C2' 1.548(2)
C2' O20' 1.455(2)
C2' C3' 1.539(2)
C2' H2' 1.0
C3' C4' 1.531(2)
C3' C8' 1.555(2)
C3' H3' 1.0
C4' O34' 1.438(2)
C4' C5' 1.516(2)
C4' H4' 1.0
C5' C6' 1.521(3)
C5' H5'A 0.99
C5' H5'B 0.99
C6' C7' 1.506(3)
C6' H6'A 0.99
C6' H6'B 0.99
C7' O24' 1.456(2)
C7' C8' 1.542(2)
C7' H7' 1.0
C8' C19' 1.534(2)
C8' C9' 1.552(2)
C9' C10' 1.552(2)
C9' H9'A 0.99
C9' H9'B 0.99
C10' O33' 1.440(2)
C10' C11' 1.565(2)
C10' H10' 1.0
C11' C12' 1.520(2)
C11' C15' 1.557(2)
C11' H11' 1.0
C12' C13' 1.326(2)
C12' C18' 1.496(2)
C13' C14' 1.495(2)
C13' H13' 0.95
C14' H14D 0.99
C14' H14E 0.99
C15' C16' 1.532(2)
C15' C17' 1.539(2)
C16' H16D 0.98
C16' H16E 0.98
C16' H16F 0.98
C17' H17D 0.98
C17' H17E 0.98
C17' H17F 0.98
C18' H18D 0.98
C18' H18E 0.98
C18' H18F 0.98
C19' H19D 0.98
C19' H19E 0.98
C19' H19F 0.98
O20' C21' 1.331(2)
C21' O23' 1.192(2)
C21' O22' 1.342(2)
O24' C25' 1.339(2)
C25' O26' 1.201(2)
C25' C27' 1.489(3)
C27' C28' 1.383(3)
C27' C32' 1.390(3)
C28' C29' 1.385(3)
C28' H28' 0.95
C29' C30' 1.375(3)
C29' H29' 0.95
C30' C31' 1.374(3)
C30' H30' 0.95
C31' C32' 1.383(3)
C31' H31' 0.95
C32' H32' 0.95
O33' H33' 0.84
O34' C35' 1.397(2)
C35' O36' 1.390(3)
C35' H35D 0.99
C35' H35F 0.99
O36' C37' 1.408(3)
C37' H37D 0.98
C37' H37E 0.98
C37' H37F 0.98
C1P C2P 1.512(7)
C1P H1PA 0.98
C1P H1PB 0.98
C1P H1PC 0.98
C2P C3P 1.527(12)
C2P H2PA 0.99
C2P H2PB 0.99
C3P C4P 1.513(9)
C3P H3PA 0.99
C3P H3PB 0.99
C4P C5P 1.519(13)
C4P H4PA 0.99
C4P H4PB 0.99
C5P H5PA 0.98
C5P H5PB 0.98
C5P H5PC 0.98

loop_
_geom_hbond_atom_site_label_D
_geom_hbond_atom_site_label_H
_geom_hbond_atom_site_label_A
_geom_hbond_site_symmetry_A
_geom_hbond_distance_DH
_geom_hbond_distance_HA
_geom_hbond_distance_DA
_geom_hbond_angle_DHA
_geom_hbond_publ_flag
C14 H14A O34 . 0.99 2.47 3.320(2) 143.4 yes
C14' H14D O34' . 0.99 2.36 3.221(2) 144.9 yes
O33 H33 O22' 2_676 0.84 2.05 2.8563(17) 159.9 yes
O33' H33' O22 2_666 0.84 2.05 2.8839(16) 169.4 yes
C7 H7 O26 2_677 1.00 2.28 3.236(2) 158.9 yes
C4' H4' O36 1_654 1.00 2.40 3.311(2) 150.8 yes
C17' H17F O33 2_676 0.98 2.48 3.431(2) 164.0 yes
C30' H30' O23' 1_545 0.95 2.53 3.453(2) 163.2 yes
C3P H3PB O33 . 0.99 2.49 3.369(9) 148.5 yes
C4P H4PA O33 2_676 0.99 2.41 3.291(12) 148.0 yes

loop_
_geom_torsion_atom_site_label_1
_geom_torsion_atom_site_label_2
_geom_torsion_atom_site_label_3
_geom_torsion_atom_site_label_4
_geom_torsion
O22 C1 C2 O20 6.62(15)
C14 C1 C2 O20 -108.85(15)
C15 C1 C2 O20 123.41(14)
O22 C1 C2 C3 132.30(14)
C14 C1 C2 C3 16.8(2)
C15 C1 C2 C3 -110.91(17)
O20 C2 C3 C4 11.23(19)
C1 C2 C3 C4 -110.86(16)
O20 C2 C3 C8 -116.69(14)
C1 C2 C3 C8 121.21(16)
C2 C3 C4 O34 61.23(17)
C8 C3 C4 O34 -173.60(13)
C2 C3 C4 C5 -178.60(14)
C8 C3 C4 C5 -53.42(19)
O34 C4 C5 C6 173.67(14)
C3 C4 C5 C6 56.31(19)
C4 C5 C6 C7 -59.01(19)
C5 C6 C7 O24 -179.24(13)
C5 C6 C7 C8 60.47(19)
O24 C7 C8 C19 -54.43(17)
C6 C7 C8 C19 67.71(18)
O24 C7 C8 C9 65.48(16)
C6 C7 C8 C9 -172.38(14)
O24 C7 C8 C3 -176.86(13)
C6 C7 C8 C3 -54.72(18)
C4 C3 C8 C19 -70.39(18)
C2 C3 C8 C19 56.45(18)
C4 C3 C8 C7 50.29(18)
C2 C3 C8 C7 177.14(13)
C4 C3 C8 C9 164.85(14)
C2 C3 C8 C9 -68.31(17)
C19 C8 C9 C10 -64.8(2)
C7 C8 C9 C10 176.12(14)
C3 C8 C9 C10 60.8(2)
C8 C9 C10 O33 155.68(15)
C8 C9 C10 C11 -87.7(2)
O33 C10 C11 C12 95.01(16)
C9 C10 C11 C12 -24.3(2)
O33 C10 C11 C15 -132.92(15)
C9 C10 C11 C15 107.80(18)
C15 C11 C12 C13 -22.0(2)
C10 C11 C12 C13 113.52(18)
C15 C11 C12 C18 155.30(15)
C10 C11 C12 C18 -69.16(19)
C18 C12 C13 C14 -177.24(16)
C11 C12 C13 C14 0.0(3)
C12 C13 C14 C1 -11.1(2)
O22 C1 C14 C13 164.41(13)
C15 C1 C14 C13 44.66(19)
C2 C1 C14 C13 -83.13(18)
O22 C1 C15 C16 52.28(18)
C14 C1 C15 C16 170.27(14)
C2 C1 C15 C16 -59.38(18)
O22 C1 C15 C17 -66.29(17)
C14 C1 C15 C17 51.70(18)
C2 C1 C15 C17 -177.95(14)
O22 C1 C15 C11 176.05(12)
C14 C1 C15 C11 -65.96(17)
C2 C1 C15 C11 64.39(17)
C12 C11 C15 C16 176.78(14)
C10 C11 C15 C16 43.7(2)
C12 C11 C15 C1 52.87(17)
C10 C11 C15 C1 -80.24(17)
C12 C11 C15 C17 -66.44(17)
C10 C11 C15 C17 160.45(14)
C3 C2 O20 C21 -135.34(14)
C1 C2 O20 C21 -4.71(17)
C2 O20 C21 O23 -179.45(17)
C2 O20 C21 O22 0.49(18)
O23 C21 O22 C1 -175.69(16)
O20 C21 O22 C1 4.37(19)
C14 C1 O22 C21 115.03(15)
C15 C1 O22 C21 -124.50(14)
C2 C1 O22 C21 -6.83(17)
C6 C7 O24 C25 88.35(17)
C8 C7 O24 C25 -146.75(14)
C7 O24 C25 O26 -5.8(2)
C7 O24 C25 C27 173.98(13)
O26 C25 C27 C32 -171.09(17)
O24 C25 C27 C32 9.1(2)
O26 C25 C27 C28 9.3(3)
O24 C25 C27 C28 -170.50(15)
C32 C27 C28 C29 0.5(3)
C25 C27 C28 C29 -179.89(16)
C27 C28 C29 C30 0.4(3)
C28 C29 C30 C31 -0.5(3)
C29 C30 C31 C32 -0.4(3)
C30 C31 C32 C27 1.2(3)
C28 C27 C32 C31 -1.3(3)
C25 C27 C32 C31 179.11(16)
C5 C4 O34 C35 99.01(17)
C3 C4 O34 C35 -140.30(14)
C4 O34 C35 O36 -79.12(18)
O34 C35 O36 C37 -71.1(2)
O22' C1' C2' O20' 7.02(15)
C14' C1' C2' O20' -109.03(15)
C15' C1' C2' O20' 123.57(14)
O22' C1' C2' C3' 132.64(15)
C14' C1' C2' C3' 16.6(2)
C15' C1' C2' C3' -110.81(17)
O20' C2' C3' C4' 13.44(19)
C1' C2' C3' C4' -108.67(17)
O20' C2' C3' C8' -114.93(15)
C1' C2' C3' C8' 122.97(16)
C2' C3' C4' O34' 62.79(17)
C8' C3' C4' O34' -172.30(13)
C2' C3' C4' C5' -176.44(15)
C8' C3' C4' C5' -51.5(2)
O34' C4' C5' C6' 172.16(14)
C3' C4' C5' C6' 55.1(2)
C4' C5' C6' C7' -59.6(2)
C5' C6' C7' O24' -177.36(14)
C5' C6' C7' C8' 61.9(2)
O24' C7' C8' C19' -54.39(18)
C6' C7' C8' C19' 67.17(19)
O24' C7' C8' C9' 65.65(16)
C6' C7' C8' C9' -172.78(14)
O24' C7' C8' C3' -176.55(13)
C6' C7' C8' C3' -54.99(19)
C4' C3' C8' C19' -71.54(18)
C2' C3' C8' C19' 55.28(18)
C4' C3' C8' C7' 49.07(19)
C2' C3' C8' C7' 175.89(14)
C4' C3' C8' C9' 163.86(14)
C2' C3' C8' C9' -69.33(17)
C19' C8' C9' C10' -66.3(2)
C7' C8' C9' C10' 174.41(15)
C3' C8' C9' C10' 59.1(2)
C8' C9' C10' O33' 161.84(15)
C8' C9' C10' C11' -82.4(2)
O33' C10' C11' C12' 89.06(16)
C9' C10' C11' C12' -28.5(2)
O33' C10' C11' C15' -138.00(15)
C9' C10' C11' C15' 104.46(18)
C15' C11' C12' C13' -21.8(2)
C10' C11' C12' C13' 115.02(18)
C15' C11' C12' C18' 155.27(15)
C10' C11' C12' C18' -67.92(19)
C18' C12' C13' C14' -177.07(16)
C11' C12' C13' C14' -0.2(3)
C12' C13' C14' C1' -10.8(2)
O22' C1' C14' C13' 164.26(14)
C15' C1' C14' C13' 44.01(19)
C2' C1' C14' C13' -83.12(18)
O22' C1' C15' C16' 51.20(18)
C14' C1' C15' C16' 169.96(14)
C2' C1' C15' C16' -59.92(18)
O22' C1' C15' C17' -66.92(18)
C14' C1' C15' C17' 51.83(18)
C2' C1' C15' C17' -178.04(14)
O22' C1' C15' C11' 175.93(13)
C14' C1' C15' C11' -65.31(17)
C2' C1' C15' C11' 64.81(17)
C12' C11' C15' C16' 176.85(14)
C10' C11' C15' C16' 43.1(2)
C12' C11' C15' C1' 52.47(17)
C10' C11' C15' C1' -81.28(18)
C12' C11' C15' C17' -67.12(17)
C10' C11' C15' C17' 159.12(14)
C3' C2' O20' C21' -136.82(14)
C1' C2' O20' C21' -6.71(17)
C2' O20' C21' O23' -176.50(16)
C2' O20' C21' O22' 3.45(19)
O23' C21' O22' C1' -178.39(16)
O20' C21' O22' C1' 1.65(19)
C14' C1' O22' C21' 116.66(15)
C15' C1' O22' C21' -122.43(15)
C2' C1' O22' C21' -5.52(17)
C6' C7' O24' C25' 91.63(18)
C8' C7' O24' C25' -143.73(15)
C7' O24' C25' O26' 2.1(3)
C7' O24' C25' C27' -178.74(14)
O26' C25' C27' C28' 9.8(3)
O24' C25' C27' C28' -169.38(16)
O26' C25' C27' C32' -170.79(18)
O24' C25' C27' C32' 10.0(2)
C32' C27' C28' C29' -0.9(3)
C25' C27' C28' C29' 178.55(18)
C27' C28' C29' C30' 0.7(3)
C28' C29' C30' C31' 0.3(3)
C29' C30' C31' C32' -1.2(3)
C30' C31' C32' C27' 1.0(3)
C28' C27' C32' C31' 0.0(3)
C25' C27' C32' C31' -179.37(16)
C5' C4' O34' C35' 83.68(19)
C3' C4' O34' C35' -155.31(15)
C4' O34' C35' O36' -79.7(2)
O34' C35' O36' C37' -66.5(2)
C1P C2P C3P C4P 175.9(6)
C2P C3P C4P C5P 179.1(10)
